data_4103307
loop_
_publ_author_name
'Aubrey L. Smith'
'Kenneth I. Hardcastle'
'Jake D. Soper'

_publ_contact_author_address
;School of Chemistry and Biochemistry
Georgia Institute of Technology
901 Atlantic Drive NW
Atlanta, GA 30332-0400
;
_publ_contact_author_email jake.soper@chemistry.gatech.edu
_publ_contact_author_name 'Jake D. Soper'
_publ_contact_author_phone 404-894-4022
_publ_section_title
;
 Redox-Active Ligand-Mediated Oxidative Addition and Reductive Elimination
 at Square Planar Cobalt(III): Multielectron Reactions for Cross-Coupling
;
_journal_name_full 'Journal of the American Chemical Society'
_journal_page_first 14358
_journal_page_last 14360
_journal_paper_doi 10.1021/ja106212w
_journal_volume 132
_journal_year 2010
_chemical_absolute_configuration ad
_chemical_formula_moiety 'C41 H52 Cl Co N2 O2'
_chemical_formula_sum 'C41 H52 Cl Co N2 O2'
_chemical_formula_weight 699.23
_chemical_name_systematic
;

 ?

;
_space_group_IT_number 7
_symmetry_cell_setting monoclinic
_symmetry_space_group_name_Hall 'P -2yc'
_symmetry_space_group_name_H-M 'P 1 c 1'
_atom_sites_solution_hydrogens geom
_atom_sites_solution_primary direct
_atom_sites_solution_secondary difmap
_audit_creation_method SHELXL-97
_cell_angle_alpha 90.00
_cell_angle_beta 100.5540(10)
_cell_angle_gamma 90.00
_cell_formula_units_Z 2
_cell_length_a 9.2497(2)
_cell_length_b 12.6393(3)
_cell_length_c 16.3642(4)
_cell_measurement_reflns_used 7456
_cell_measurement_temperature 173(2)
_cell_measurement_theta_max 26.24
_cell_measurement_theta_min 2.53
_cell_volume 1880.77(8)
_computing_cell_refinement 'Bruker SAINT'
_computing_data_collection 'Bruker APEX2'
_computing_data_reduction 'Bruker SAINT'
_computing_molecular_graphics 'Bruker SHELXTL'
_computing_publication_material 'Bruker SHELXTL'
_computing_structure_refinement 'SHELXL-97 (Sheldrick, 1997)'
_computing_structure_solution 'SHELXS-97 (Sheldrick, 1990)'
_diffrn_ambient_temperature 173(2)
_diffrn_measured_fraction_theta_full 0.959
_diffrn_measured_fraction_theta_max 0.959
_diffrn_measurement_device_type 'Bruker APEX-II CCD'
_diffrn_measurement_method '\f and \w scans'
_diffrn_radiation_monochromator graphite
_diffrn_radiation_source 'fine-focus sealed tube'
_diffrn_radiation_type MoK\a
_diffrn_radiation_wavelength 0.71073
_diffrn_reflns_av_R_equivalents 0.0407
_diffrn_reflns_av_sigmaI/netI 0.0539
_diffrn_reflns_limit_h_max 9
_diffrn_reflns_limit_h_min -11
_diffrn_reflns_limit_k_max 15
_diffrn_reflns_limit_k_min -12
_diffrn_reflns_limit_l_max 18
_diffrn_reflns_limit_l_min -19
_diffrn_reflns_number 13833
_diffrn_reflns_theta_full 26.33
_diffrn_reflns_theta_max 26.33
_diffrn_reflns_theta_min 2.05
_diffrn_standards_number 0
_exptl_absorpt_coefficient_mu 0.563
_exptl_absorpt_correction_T_max 0.9005
_exptl_absorpt_correction_T_min 0.7938
_exptl_absorpt_correction_type multi-scan
_exptl_absorpt_process_details SADABS
_exptl_crystal_colour black
_exptl_crystal_density_diffrn 1.235
_exptl_crystal_density_method 'not measured'
_exptl_crystal_description block
_exptl_crystal_F_000 744
_exptl_crystal_size_max 0.43
_exptl_crystal_size_mid 0.43
_exptl_crystal_size_min 0.19
_refine_diff_density_max 0.799
_refine_diff_density_min -0.745
_refine_diff_density_rms 0.057
_refine_ls_abs_structure_details 'Flack H D (1983), Acta Cryst. A39, 876-881'
_refine_ls_abs_structure_Flack 0.551(17)
_refine_ls_extinction_method none
_refine_ls_goodness_of_fit_ref 1.055
_refine_ls_hydrogen_treatment constr
_refine_ls_matrix_type full
_refine_ls_number_parameters 456
_refine_ls_number_reflns 6134
_refine_ls_number_restraints 2
_refine_ls_restrained_S_all 1.055
_refine_ls_R_factor_all 0.0538
_refine_ls_R_factor_gt 0.0471
_refine_ls_shift/su_max 0.001
_refine_ls_shift/su_mean 0.000
_refine_ls_structure_factor_coef Fsqd
_refine_ls_weighting_details 'calc w=1/[\s^2^(Fo^2^)+(0.0460P)^2^+1.1800P] where P=(Fo^2^+2Fc^2^)/3'
_refine_ls_weighting_scheme calc
_refine_ls_wR_factor_gt 0.1105
_refine_ls_wR_factor_ref 0.1154
_reflns_number_gt 5530
_reflns_number_total 6134
_reflns_threshold_expression >2sigma(I)
_cod_data_source_file ja106212w_si_002.cif
_cod_data_source_block '[Co(CH2Cl)(isq)2]'
_cod_depositor_comments
;
The following automatic conversions were performed:

'_chemical_absolute_configuration' value 'AD' changed to 'ad'
according to the built-in table from CIF Core dictionary named
'cif_core.dic' version 2.4.1 from 2010-06-29.

Automatic conversion script
Id: cif_fix_values 1715 2011-07-08 13:25:40Z adriana 
;
_cod_database_code 4103307

loop_
_symmetry_equiv_pos_as_xyz
'x, y, z'
'x, -y, z+1/2'

loop_
_atom_site_label
_atom_site_type_symbol
_atom_site_fract_x
_atom_site_fract_y
_atom_site_fract_z
_atom_site_U_iso_or_equiv
_atom_site_adp_type
_atom_site_occupancy
_atom_site_symmetry_multiplicity
_atom_site_calc_flag
_atom_site_refinement_flags
C1 C 0.7903(5) 0.3910(3) 0.3457(3) 0.0375(11) Uani 1 1 d .
C2 C 0.7727(4) 0.4731(3) 0.4021(3) 0.0317(9) Uani 1 1 d .
C3 C 0.6762(4) 0.4538(3) 0.4553(3) 0.0317(9) Uani 1 1 d .
H3 H 0.6618 0.5085 0.4928 0.038 Uiso 1 1 calc R
C4 C 0.5959(4) 0.3572(3) 0.4582(3) 0.0295(9) Uani 1 1 d .
C5 C 0.6129(5) 0.2778(3) 0.4039(3) 0.0337(11) Uani 1 1 d .
H5 H 0.5600 0.2134 0.4041 0.040 Uiso 1 1 calc R
C6 C 0.7118(5) 0.2930(4) 0.3465(3) 0.0377(11) Uani 1 1 d .
C7 C 0.6749(5) 0.1214(3) 0.2810(3) 0.0397(11) Uani 1 1 d .
C8 C 0.5305(5) 0.1172(4) 0.2397(3) 0.0500(13) Uani 1 1 d .
H8 H 0.4787 0.1804 0.2218 0.060 Uiso 1 1 calc R
C9 C 0.4616(6) 0.0188(4) 0.2248(3) 0.0516(13) Uani 1 1 d .
H9 H 0.3633 0.0156 0.1951 0.062 Uiso 1 1 calc R
C10 C 0.5332(6) -0.0728(4) 0.2522(3) 0.0535(14) Uani 1 1 d .
H10 H 0.4852 -0.1391 0.2411 0.064 Uiso 1 1 calc R
C11 C 0.6755(6) -0.0683(4) 0.2960(3) 0.0542(14) Uani 1 1 d .
H11 H 0.7245 -0.1314 0.3168 0.065 Uiso 1 1 calc R
C12 C 0.7476(6) 0.0292(4) 0.3098(3) 0.0501(13) Uani 1 1 d .
H12 H 0.8463 0.0320 0.3389 0.060 Uiso 1 1 calc R
C13 C 0.8589(4) 0.5762(3) 0.4012(3) 0.0310(9) Uani 1 1 d .
C14 C 0.8179(6) 0.6292(4) 0.3154(3) 0.0450(11) Uani 1 1 d .
H14A H 0.8332 0.5789 0.2721 0.067 Uiso 1 1 calc R
H14B H 0.8801 0.6915 0.3133 0.067 Uiso 1 1 calc R
H14C H 0.7145 0.6507 0.3060 0.067 Uiso 1 1 calc R
C15 C 1.0251(4) 0.5522(3) 0.4212(3) 0.0351(10) Uani 1 1 d .
H15A H 1.0487 0.5155 0.4747 0.053 Uiso 1 1 calc R
H15B H 1.0805 0.6186 0.4241 0.053 Uiso 1 1 calc R
H15C H 1.0517 0.5072 0.3775 0.053 Uiso 1 1 calc R
C16 C 0.8250(5) 0.6556(3) 0.4660(3) 0.0357(10) Uani 1 1 d .
H16A H 0.7198 0.6726 0.4547 0.054 Uiso 1 1 calc R
H16B H 0.8821 0.7204 0.4631 0.054 Uiso 1 1 calc R
H16C H 0.8514 0.6247 0.5217 0.054 Uiso 1 1 calc R
C17 C 0.4991(4) 0.3478(3) 0.5251(3) 0.0305(9) Uani 1 1 d .
C18 C 0.5961(5) 0.3571(4) 0.6112(3) 0.0429(11) Uani 1 1 d .
H18A H 0.5356 0.3477 0.6540 0.064 Uiso 1 1 calc R
H18B H 0.6423 0.4271 0.6173 0.064 Uiso 1 1 calc R
H18C H 0.6725 0.3024 0.6176 0.064 Uiso 1 1 calc R
C19 C 0.3856(5) 0.4374(3) 0.5130(3) 0.0428(11) Uani 1 1 d .
H19A H 0.3206 0.4302 0.5537 0.064 Uiso 1 1 calc R
H19B H 0.3272 0.4337 0.4567 0.064 Uiso 1 1 calc R
H19C H 0.4365 0.5057 0.5208 0.064 Uiso 1 1 calc R
C20 C 0.4176(7) 0.2414(3) 0.5203(4) 0.0428(13) Uani 1 1 d .
H20A H 0.4894 0.1836 0.5306 0.064 Uiso 1 1 calc R
H20B H 0.3571 0.2330 0.4649 0.064 Uiso 1 1 calc R
H20C H 0.3546 0.2396 0.5623 0.064 Uiso 1 1 calc R
C21 C 1.0032(4) 0.1390(3) 0.1355(3) 0.0327(10) Uani 1 1 d .
C22 C 1.0269(4) 0.0482(3) 0.0863(2) 0.0277(9) Uani 1 1 d .
C23 C 1.1279(4) 0.0620(3) 0.0351(2) 0.0276(9) Uani 1 1 d .
H23 H 1.1442 0.0046 0.0005 0.033 Uiso 1 1 calc R
C24 C 1.2102(4) 0.1572(3) 0.0306(3) 0.0286(9) Uani 1 1 d .
C25 C 1.1918(5) 0.2404(3) 0.0812(3) 0.0296(11) Uani 1 1 d .
H25 H 1.2493 0.3028 0.0816 0.036 Uiso 1 1 calc R
C26 C 1.0865(5) 0.2320(3) 0.1326(3) 0.0354(11) Uani 1 1 d .
C27 C 1.1276(5) 0.4051(3) 0.1983(3) 0.0367(10) Uani 1 1 d .
C28 C 1.0622(6) 0.5007(3) 0.1769(3) 0.0439(12) Uani 1 1 d .
H28 H 0.9636 0.5032 0.1478 0.053 Uiso 1 1 calc R
C29 C 1.1389(7) 0.5936(4) 0.1976(3) 0.0554(14) Uani 1 1 d .
H29 H 1.0931 0.6598 0.1824 0.066 Uiso 1 1 calc R
C30 C 1.2809(6) 0.5902(4) 0.2399(3) 0.0513(13) Uani 1 1 d .
H30 H 1.3327 0.6544 0.2544 0.062 Uiso 1 1 calc R
C31 C 1.3497(6) 0.4949(4) 0.2619(3) 0.0504(13) Uani 1 1 d .
H31 H 1.4487 0.4933 0.2905 0.060 Uiso 1 1 calc R
C32 C 1.2730(5) 0.4011(3) 0.2418(3) 0.0413(11) Uani 1 1 d .
H32 H 1.3186 0.3349 0.2574 0.050 Uiso 1 1 calc R
C33 C 0.9440(4) -0.0564(3) 0.0919(2) 0.0304(9) Uani 1 1 d .
C34 C 0.9886(5) -0.1009(3) 0.1810(3) 0.0412(11) Uani 1 1 d .
H34A H 1.0941 -0.1166 0.1922 0.062 Uiso 1 1 calc R
H34B H 0.9331 -0.1658 0.1863 0.062 Uiso 1 1 calc R
H34C H 0.9667 -0.0484 0.2211 0.062 Uiso 1 1 calc R
C35 C 0.7767(4) -0.0368(3) 0.0718(3) 0.0394(11) Uani 1 1 d .
H35A H 0.7492 0.0129 0.1123 0.059 Uiso 1 1 calc R
H35B H 0.7246 -0.1039 0.0745 0.059 Uiso 1 1 calc R
H35C H 0.7499 -0.0069 0.0158 0.059 Uiso 1 1 calc R
C36 C 0.9813(5) -0.1396(3) 0.0312(3) 0.0373(10) Uani 1 1 d .
H36A H 0.9534 -0.1132 -0.0258 0.056 Uiso 1 1 calc R
H36B H 0.9272 -0.2049 0.0373 0.056 Uiso 1 1 calc R
H36C H 1.0872 -0.1540 0.0432 0.056 Uiso 1 1 calc R
C37 C 1.3142(4) 0.1610(3) -0.0328(3) 0.0302(9) Uani 1 1 d .
C38 C 1.4005(7) 0.2635(4) -0.0280(4) 0.0463(14) Uani 1 1 d .
H38A H 1.4620 0.2637 -0.0708 0.069 Uiso 1 1 calc R
H38B H 1.4631 0.2698 0.0270 0.069 Uiso 1 1 calc R
H38C H 1.3321 0.3234 -0.0371 0.069 Uiso 1 1 calc R
C39 C 1.4218(5) 0.0677(3) -0.0191(3) 0.0408(11) Uani 1 1 d .
H39A H 1.3669 0.0011 -0.0276 0.061 Uiso 1 1 calc R
H39B H 1.4782 0.0700 0.0378 0.061 Uiso 1 1 calc R
H39C H 1.4893 0.0723 -0.0587 0.061 Uiso 1 1 calc R
C40 C 1.2195(5) 0.1520(3) -0.1206(3) 0.0377(10) Uani 1 1 d .
H40A H 1.1531 0.2130 -0.1309 0.056 Uiso 1 1 calc R
H40B H 1.1616 0.0867 -0.1245 0.056 Uiso 1 1 calc R
H40C H 1.2836 0.1508 -0.1620 0.056 Uiso 1 1 calc R
C41 C 1.0624(7) 0.2412(4) 0.3375(4) 0.0283(14) Uani 0.75 1 d P
H41A H 1.1239 0.3058 0.3460 0.034 Uiso 0.75 1 calc PR
H41B H 1.0190 0.2309 0.3879 0.034 Uiso 0.75 1 calc PR
Cl1 Cl 1.17637(17) 0.13244(10) 0.32714(10) 0.0429(4) Uani 0.75 1 d P
Co1 Co 0.90367(7) 0.26392(4) 0.24289(5) 0.03366(15) Uani 1 1 d .
N1 N 0.7488(4) 0.2218(3) 0.2916(3) 0.0424(9) Uani 1 1 d .
N2 N 1.0436(4) 0.3094(3) 0.1826(2) 0.0390(9) Uani 1 1 d .
O1 O 0.8796(3) 0.3947(2) 0.2909(2) 0.0446(8) Uani 1 1 d .
O2 O 0.9047(3) 0.1414(2) 0.18212(18) 0.0411(8) Uani 1 1 d .
Cl1B Cl 0.6257(7) 0.3727(4) 0.1732(4) 0.0637(15) Uani 0.25 1 d P
C41B C 0.746(2) 0.2633(14) 0.1583(13) 0.041(5) Uani 0.25 1 d P
H41C H 0.7785 0.2708 0.1044 0.049 Uiso 0.25 1 calc PR
H41D H 0.6918 0.1955 0.1580 0.049 Uiso 0.25 1 calc PR

loop_
_atom_site_aniso_label
_atom_site_aniso_U_11
_atom_site_aniso_U_22
_atom_site_aniso_U_33
_atom_site_aniso_U_23
_atom_site_aniso_U_13
_atom_site_aniso_U_12
C1 0.028(2) 0.037(2) 0.052(3) -0.0186(19) 0.019(2) -0.0072(18)
C2 0.023(2) 0.039(2) 0.033(3) -0.0133(17) 0.0040(18) 0.0019(17)
C3 0.029(2) 0.034(2) 0.033(3) -0.0104(16) 0.0078(19) 0.0033(17)
C4 0.022(2) 0.037(2) 0.030(2) -0.0071(17) 0.0056(17) 0.0021(16)
C5 0.022(2) 0.034(2) 0.045(3) -0.012(2) 0.008(2) 0.0006(19)
C6 0.026(2) 0.054(3) 0.035(3) -0.023(2) 0.010(2) -0.008(2)
C7 0.036(3) 0.044(2) 0.042(3) -0.020(2) 0.018(2) -0.002(2)
C8 0.029(3) 0.048(3) 0.075(4) -0.021(2) 0.013(2) -0.007(2)
C9 0.042(3) 0.060(3) 0.055(4) -0.021(2) 0.016(2) -0.018(2)
C10 0.071(4) 0.046(3) 0.054(3) -0.015(2) 0.039(3) -0.024(3)
C11 0.064(4) 0.051(3) 0.054(4) 0.003(2) 0.029(3) 0.005(3)
C12 0.044(3) 0.056(3) 0.053(3) -0.012(2) 0.016(2) -0.008(2)
C13 0.028(2) 0.032(2) 0.033(2) -0.0060(16) 0.0064(18) 0.0024(16)
C14 0.047(3) 0.050(3) 0.037(3) -0.008(2) 0.005(2) 0.002(2)
C15 0.029(2) 0.040(2) 0.038(3) -0.0105(18) 0.010(2) -0.0054(18)
C16 0.037(2) 0.038(2) 0.033(3) -0.0126(17) 0.009(2) -0.0010(18)
C17 0.029(2) 0.034(2) 0.031(3) -0.0049(16) 0.0106(19) 0.0033(16)
C18 0.043(3) 0.054(3) 0.032(3) 0.000(2) 0.007(2) 0.001(2)
C19 0.038(3) 0.047(2) 0.047(3) 0.007(2) 0.019(2) 0.014(2)
C20 0.036(3) 0.047(3) 0.048(4) -0.009(2) 0.013(3) -0.0046(19)
C21 0.027(2) 0.045(2) 0.029(2) -0.0182(18) 0.0118(18) 0.0023(18)
C22 0.024(2) 0.034(2) 0.026(2) -0.0100(16) 0.0063(18) 0.0001(16)
C23 0.026(2) 0.032(2) 0.024(2) -0.0122(16) 0.0039(18) 0.0032(16)
C24 0.024(2) 0.0280(19) 0.033(2) -0.0048(16) 0.0030(17) 0.0054(16)
C25 0.024(2) 0.030(2) 0.035(3) -0.0060(17) 0.006(2) -0.0003(17)
C26 0.028(2) 0.035(2) 0.044(3) -0.0152(19) 0.009(2) 0.0019(18)
C27 0.035(3) 0.040(2) 0.040(3) -0.0155(19) 0.019(2) -0.0062(19)
C28 0.046(3) 0.049(3) 0.040(3) -0.007(2) 0.017(2) 0.013(2)
C29 0.078(4) 0.038(2) 0.061(4) -0.004(2) 0.040(3) 0.005(3)
C30 0.065(4) 0.046(3) 0.050(3) -0.019(2) 0.030(3) -0.022(3)
C31 0.048(3) 0.056(3) 0.049(3) -0.018(2) 0.013(3) -0.018(2)
C32 0.038(3) 0.037(2) 0.050(3) -0.009(2) 0.011(2) -0.0042(19)
C33 0.030(2) 0.031(2) 0.031(2) -0.0090(16) 0.0085(18) -0.0023(16)
C34 0.045(3) 0.048(2) 0.033(3) -0.0002(19) 0.013(2) 0.002(2)
C35 0.026(2) 0.045(2) 0.049(3) -0.014(2) 0.009(2) -0.0053(18)
C36 0.045(3) 0.030(2) 0.040(3) -0.0094(17) 0.014(2) -0.0058(18)
C37 0.027(2) 0.031(2) 0.033(3) -0.0055(16) 0.0080(19) 0.0000(16)
C38 0.043(3) 0.047(3) 0.055(4) -0.011(2) 0.023(3) -0.009(2)
C39 0.036(2) 0.052(2) 0.038(3) 0.001(2) 0.018(2) 0.013(2)
C40 0.045(3) 0.038(2) 0.031(3) -0.0014(18) 0.010(2) 0.0020(19)
C41 0.035(4) 0.028(3) 0.023(3) 0.001(2) 0.007(3) 0.006(2)
Cl1 0.0474(9) 0.0317(7) 0.0438(9) -0.0019(6) -0.0070(7) 0.0112(6)
Co1 0.0272(2) 0.0414(3) 0.0338(3) -0.0159(3) 0.00935(18) 0.0025(3)
N1 0.0276(19) 0.040(2) 0.062(3) -0.0287(18) 0.0136(18) -0.0080(16)
N2 0.0311(19) 0.043(2) 0.046(2) -0.0248(17) 0.0136(17) -0.0059(16)
O1 0.0344(17) 0.0527(18) 0.054(2) -0.0260(15) 0.0258(15) -0.0104(13)
O2 0.0360(17) 0.0481(17) 0.0446(19) -0.0297(14) 0.0217(14) -0.0113(13)
Cl1B 0.069(4) 0.054(3) 0.058(4) -0.002(2) -0.012(3) 0.008(3)
C41B 0.046(13) 0.046(10) 0.024(11) 0.010(7) -0.011(9) -0.020(8)

loop_
_atom_type_symbol
_atom_type_description
_atom_type_scat_dispersion_real
_atom_type_scat_dispersion_imag
_atom_type_scat_source
C C 0.0033 0.0016 'International Tables Vol C Tables 4.2.6.8 and 6.1.1.4'
H H 0.0000 0.0000 'International Tables Vol C Tables 4.2.6.8 and 6.1.1.4'
N N 0.0061 0.0033 'International Tables Vol C Tables 4.2.6.8 and 6.1.1.4'
O O 0.0106 0.0060 'International Tables Vol C Tables 4.2.6.8 and 6.1.1.4'
Cl Cl 0.1484 0.1585 'International Tables Vol C Tables 4.2.6.8 and 6.1.1.4'
Co Co 0.3494 0.9721 'International Tables Vol C Tables 4.2.6.8 and 6.1.1.4'

loop_
_geom_angle_atom_site_label_1
_geom_angle_atom_site_label_2
_geom_angle_atom_site_label_3
_geom_angle
O1 C1 C2 125.0(4)
O1 C1 C6 114.5(3)
C2 C1 C6 120.4(4)
C3 C2 C1 116.5(4)
C3 C2 C13 123.8(3)
C1 C2 C13 119.7(4)
C2 C3 C4 124.8(4)
C2 C3 H3 117.6
C4 C3 H3 117.6
C5 C4 C3 118.7(4)
C5 C4 C17 123.8(4)
C3 C4 C17 117.5(3)
C4 C5 C6 119.3(4)
C4 C5 H5 120.4
C6 C5 H5 120.4
N1 C6 C1 112.1(4)
N1 C6 C5 127.7(4)
C1 C6 C5 120.2(4)
C8 C7 C12 119.9(4)
C8 C7 N1 119.2(4)
C12 C7 N1 120.8(4)
C7 C8 C9 119.2(5)
C7 C8 H8 120.4
C9 C8 H8 120.4
C10 C9 C8 121.2(5)
C10 C9 H9 119.4
C8 C9 H9 119.4
C9 C10 C11 119.5(4)
C9 C10 H10 120.2
C11 C10 H10 120.2
C10 C11 C12 120.1(5)
C10 C11 H11 119.9
C12 C11 H11 119.9
C7 C12 C11 119.9(5)
C7 C12 H12 120.0
C11 C12 H12 120.0
C2 C13 C16 112.2(3)
C2 C13 C14 109.7(3)
C16 C13 C14 107.4(3)
C2 C13 C15 109.3(3)
C16 C13 C15 107.7(3)
C14 C13 C15 110.4(4)
C13 C14 H14A 109.5
C13 C14 H14B 109.5
H14A C14 H14B 109.5
C13 C14 H14C 109.5
H14A C14 H14C 109.5
H14B C14 H14C 109.5
C13 C15 H15A 109.5
C13 C15 H15B 109.5
H15A C15 H15B 109.5
C13 C15 H15C 109.5
H15A C15 H15C 109.5
H15B C15 H15C 109.5
C13 C16 H16A 109.5
C13 C16 H16B 109.5
H16A C16 H16B 109.5
C13 C16 H16C 109.5
H16A C16 H16C 109.5
H16B C16 H16C 109.5
C18 C17 C19 109.6(3)
C18 C17 C20 108.3(4)
C19 C17 C20 108.8(4)
C18 C17 C4 109.2(3)
C19 C17 C4 108.9(3)
C20 C17 C4 112.0(4)
C17 C18 H18A 109.5
C17 C18 H18B 109.5
H18A C18 H18B 109.5
C17 C18 H18C 109.5
H18A C18 H18C 109.5
H18B C18 H18C 109.5
C17 C19 H19A 109.5
C17 C19 H19B 109.5
H19A C19 H19B 109.5
C17 C19 H19C 109.5
H19A C19 H19C 109.5
H19B C19 H19C 109.5
C17 C20 H20A 109.5
C17 C20 H20B 109.5
H20A C20 H20B 109.5
C17 C20 H20C 109.5
H20A C20 H20C 109.5
H20B C20 H20C 109.5
O2 C21 C26 116.7(3)
O2 C21 C22 123.0(4)
C26 C21 C22 120.3(4)
C23 C22 C21 115.4(3)
C23 C22 C33 123.1(3)
C21 C22 C33 121.5(3)
C22 C23 C24 124.4(3)
C22 C23 H23 117.8
C24 C23 H23 117.8
C25 C24 C23 119.2(4)
C25 C24 C37 123.2(3)
C23 C24 C37 117.7(3)
C24 C25 C26 118.8(4)
C24 C25 H25 120.6
C26 C25 H25 120.6
N2 C26 C25 127.5(4)
N2 C26 C21 110.7(4)
C25 C26 C21 121.8(4)
C28 C27 C32 120.0(4)
C28 C27 N2 120.0(4)
C32 C27 N2 119.8(4)
C27 C28 C29 120.3(5)
C27 C28 H28 119.8
C29 C28 H28 119.8
C30 C29 C28 120.0(5)
C30 C29 H29 120.0
C28 C29 H29 120.0
C29 C30 C31 120.8(4)
C29 C30 H30 119.6
C31 C30 H30 119.6
C30 C31 C32 119.6(5)
C30 C31 H31 120.2
C32 C31 H31 120.2
C31 C32 C27 119.3(4)
C31 C32 H32 120.3
C27 C32 H32 120.3
C36 C33 C22 112.2(3)
C36 C33 C35 108.0(3)
C22 C33 C35 109.9(3)
C36 C33 C34 108.0(3)
C22 C33 C34 108.6(3)
C35 C33 C34 110.1(3)
C33 C34 H34A 109.5
C33 C34 H34B 109.5
H34A C34 H34B 109.5
C33 C34 H34C 109.5
H34A C34 H34C 109.5
H34B C34 H34C 109.5
C33 C35 H35A 109.5
C33 C35 H35B 109.5
H35A C35 H35B 109.5
C33 C35 H35C 109.5
H35A C35 H35C 109.5
H35B C35 H35C 109.5
C33 C36 H36A 109.5
C33 C36 H36B 109.5
H36A C36 H36B 109.5
C33 C36 H36C 109.5
H36A C36 H36C 109.5
H36B C36 H36C 109.5
C38 C37 C39 109.2(4)
C38 C37 C24 112.3(4)
C39 C37 C24 110.3(3)
C38 C37 C40 108.3(4)
C39 C37 C40 108.8(3)
C24 C37 C40 107.9(3)
C37 C38 H38A 109.5
C37 C38 H38B 109.5
H38A C38 H38B 109.5
C37 C38 H38C 109.5
H38A C38 H38C 109.5
H38B C38 H38C 109.5
C37 C39 H39A 109.5
C37 C39 H39B 109.5
H39A C39 H39B 109.5
C37 C39 H39C 109.5
H39A C39 H39C 109.5
H39B C39 H39C 109.5
C37 C40 H40A 109.5
C37 C40 H40B 109.5
H40A C40 H40B 109.5
C37 C40 H40C 109.5
H40A C40 H40C 109.5
H40B C40 H40C 109.5
Cl1 C41 Co1 114.5(3)
Cl1 C41 H41A 108.6
Co1 C41 H41A 108.6
Cl1 C41 H41B 108.6
Co1 C41 H41B 108.6
H41A C41 H41B 107.6
C41B Co1 N1 75.3(7)
C41B Co1 O2 70.7(6)
N1 Co1 O2 94.13(13)
C41B Co1 N2 98.0(7)
N1 Co1 N2 173.28(19)
O2 Co1 N2 84.29(13)
C41B Co1 O1 100.6(6)
N1 Co1 O1 84.90(14)
O2 Co1 O1 171.07(16)
N2 Co1 O1 95.64(14)
C41B Co1 C41 170.5(6)
N1 Co1 C41 98.4(2)
O2 Co1 C41 103.15(18)
N2 Co1 C41 88.3(2)
O1 Co1 C41 85.77(18)
C6 N1 C7 119.5(4)
C6 N1 Co1 113.9(3)
C7 N1 Co1 126.4(3)
C26 N2 C27 119.9(4)
C26 N2 Co1 113.6(3)
C27 N2 Co1 125.0(3)
C1 O1 Co1 113.1(2)
C21 O2 Co1 114.4(3)
Cl1B C41B Co1 108.7(11)
Cl1B C41B H41C 110.0
Co1 C41B H41C 110.0
Cl1B C41B H41D 110.0
Co1 C41B H41D 110.0
H41C C41B H41D 108.3

loop_
_geom_bond_atom_site_label_1
_geom_bond_atom_site_label_2
_geom_bond_distance
C1 O1 1.327(5)
C1 C2 1.418(5)
C1 C6 1.437(6)
C2 C3 1.378(6)
C2 C13 1.530(5)
C3 C4 1.434(5)
C3 H3 0.9500
C4 C5 1.368(6)
C4 C17 1.541(6)
C5 C6 1.440(6)
C5 H5 0.9500
C6 N1 1.359(5)
C7 C8 1.383(7)
C7 C12 1.384(7)
C7 N1 1.437(5)
C8 C9 1.398(6)
C8 H8 0.9500
C9 C10 1.368(7)
C9 H9 0.9500
C10 C11 1.380(8)
C10 H10 0.9500
C11 C12 1.399(7)
C11 H11 0.9500
C12 H12 0.9500
C13 C16 1.534(5)
C13 C14 1.539(6)
C13 C15 1.542(6)
C14 H14A 0.9800
C14 H14B 0.9800
C14 H14C 0.9800
C15 H15A 0.9800
C15 H15B 0.9800
C15 H15C 0.9800
C16 H16A 0.9800
C16 H16B 0.9800
C16 H16C 0.9800
C17 C18 1.530(6)
C17 C19 1.532(6)
C17 C20 1.537(6)
C18 H18A 0.9800
C18 H18B 0.9800
C18 H18C 0.9800
C19 H19A 0.9800
C19 H19B 0.9800
C19 H19C 0.9800
C20 H20A 0.9800
C20 H20B 0.9800
C20 H20C 0.9800
C21 O2 1.292(5)
C21 C26 1.411(6)
C21 C22 1.441(5)
C22 C23 1.376(5)
C22 C33 1.540(5)
C23 C24 1.433(5)
C23 H23 0.9500
C24 C25 1.369(5)
C24 C37 1.538(6)
C25 C26 1.402(6)
C25 H25 0.9500
C26 N2 1.380(5)
C27 C28 1.368(6)
C27 C32 1.403(6)
C27 N2 1.435(5)
C28 C29 1.381(7)
C28 H28 0.9500
C29 C30 1.368(8)
C29 H29 0.9500
C30 C31 1.379(7)
C30 H30 0.9500
C31 C32 1.389(6)
C31 H31 0.9500
C32 H32 0.9500
C33 C36 1.529(5)
C33 C35 1.542(5)
C33 C34 1.547(6)
C34 H34A 0.9800
C34 H34B 0.9800
C34 H34C 0.9800
C35 H35A 0.9800
C35 H35B 0.9800
C35 H35C 0.9800
C36 H36A 0.9800
C36 H36B 0.9800
C36 H36C 0.9800
C37 C38 1.517(6)
C37 C39 1.533(5)
C37 C40 1.544(6)
C38 H38A 0.9800
C38 H38B 0.9800
C38 H38C 0.9800
C39 H39A 0.9800
C39 H39B 0.9800
C39 H39C 0.9800
C40 H40A 0.9800
C40 H40B 0.9800
C40 H40C 0.9800
C41 Cl1 1.760(5)
C41 Co1 1.950(6)
C41 H41A 0.9900
C41 H41B 0.9900
Co1 C41B 1.820(19)
Co1 N1 1.840(4)
Co1 O2 1.842(3)
Co1 N2 1.857(4)
Co1 O1 1.861(3)
Cl1B C41B 1.82(2)
C41B H41C 0.9900
C41B H41D 0.9900

loop_
_geom_torsion_atom_site_label_1
_geom_torsion_atom_site_label_2
_geom_torsion_atom_site_label_3
_geom_torsion_atom_site_label_4
_geom_torsion
O1 C1 C2 C3 -179.0(4)
C6 C1 C2 C3 -1.0(6)
O1 C1 C2 C13 1.1(7)
C6 C1 C2 C13 179.1(4)
C1 C2 C3 C4 1.1(6)
C13 C2 C3 C4 -179.0(4)
C2 C3 C4 C5 -1.1(6)
C2 C3 C4 C17 176.8(4)
C3 C4 C5 C6 0.8(6)
C17 C4 C5 C6 -176.9(4)
O1 C1 C6 N1 1.8(6)
C2 C1 C6 N1 -176.5(4)
O1 C1 C6 C5 179.1(4)
C2 C1 C6 C5 0.8(7)
C4 C5 C6 N1 176.1(4)
C4 C5 C6 C1 -0.7(7)
C12 C7 C8 C9 -2.5(7)
N1 C7 C8 C9 176.0(4)
C7 C8 C9 C10 1.7(7)
C8 C9 C10 C11 0.6(7)
C9 C10 C11 C12 -2.2(7)
C8 C7 C12 C11 1.0(7)
N1 C7 C12 C11 -177.5(4)
C10 C11 C12 C7 1.4(7)
C3 C2 C13 C16 -0.2(6)
C1 C2 C13 C16 179.7(4)
C3 C2 C13 C14 -119.5(4)
C1 C2 C13 C14 60.3(5)
C3 C2 C13 C15 119.2(4)
C1 C2 C13 C15 -60.9(5)
C5 C4 C17 C18 116.8(4)
C3 C4 C17 C18 -61.0(5)
C5 C4 C17 C19 -123.6(4)
C3 C4 C17 C19 58.7(5)
C5 C4 C17 C20 -3.2(6)
C3 C4 C17 C20 179.1(4)
O2 C21 C22 C23 175.0(4)
C26 C21 C22 C23 -3.3(6)
O2 C21 C22 C33 -5.2(6)
C26 C21 C22 C33 176.5(4)
C21 C22 C23 C24 1.9(6)
C33 C22 C23 C24 -177.9(4)
C22 C23 C24 C25 1.6(6)
C22 C23 C24 C37 -177.5(4)
C23 C24 C25 C26 -3.7(6)
C37 C24 C25 C26 175.4(4)
C24 C25 C26 N2 -174.4(4)
C24 C25 C26 C21 2.3(7)
O2 C21 C26 N2 0.2(6)
C22 C21 C26 N2 178.5(4)
O2 C21 C26 C25 -177.0(4)
C22 C21 C26 C25 1.4(7)
C32 C27 C28 C29 0.4(7)
N2 C27 C28 C29 174.9(4)
C27 C28 C29 C30 -0.3(7)
C28 C29 C30 C31 0.6(7)
C29 C30 C31 C32 -1.0(7)
C30 C31 C32 C27 1.0(7)
C28 C27 C32 C31 -0.8(7)
N2 C27 C32 C31 -175.3(4)
C23 C22 C33 C36 -2.9(6)
C21 C22 C33 C36 177.3(4)
C23 C22 C33 C35 -123.2(4)
C21 C22 C33 C35 57.0(5)
C23 C22 C33 C34 116.4(4)
C21 C22 C33 C34 -63.4(5)
C25 C24 C37 C38 4.0(6)
C23 C24 C37 C38 -176.9(4)
C25 C24 C37 C39 126.0(4)
C23 C24 C37 C39 -54.9(5)
C25 C24 C37 C40 -115.2(4)
C23 C24 C37 C40 63.9(4)
Cl1 C41 Co1 C41B 60(5)
Cl1 C41 Co1 N1 108.3(3)
Cl1 C41 Co1 O2 12.0(4)
Cl1 C41 Co1 N2 -71.7(3)
Cl1 C41 Co1 O1 -167.5(3)
C1 C6 N1 C7 -176.7(4)
C5 C6 N1 C7 6.2(7)
C1 C6 N1 Co1 7.6(5)
C5 C6 N1 Co1 -169.5(4)
C8 C7 N1 C6 72.4(6)
C12 C7 N1 C6 -109.2(5)
C8 C7 N1 Co1 -112.5(5)
C12 C7 N1 Co1 66.0(6)
C41B Co1 N1 C6 -112.9(7)
O2 Co1 N1 C6 178.4(3)
N2 Co1 N1 C6 -105.5(14)
O1 Co1 N1 C6 -10.6(3)
C41 Co1 N1 C6 74.4(4)
C41B Co1 N1 C7 71.8(7)
O2 Co1 N1 C7 3.0(4)
N2 Co1 N1 C7 79.2(15)
O1 Co1 N1 C7 174.1(4)
C41 Co1 N1 C7 -100.9(4)
C25 C26 N2 C27 -11.9(7)
C21 C26 N2 C27 171.1(4)
C25 C26 N2 Co1 -178.5(4)
C21 C26 N2 Co1 4.5(5)
C28 C27 N2 C26 121.1(5)
C32 C27 N2 C26 -64.3(6)
C28 C27 N2 Co1 -74.0(5)
C32 C27 N2 Co1 100.6(4)
C41B Co1 N2 C26 -75.2(7)
N1 Co1 N2 C26 -82.4(15)
O2 Co1 N2 C26 -5.7(3)
O1 Co1 N2 C26 -176.8(3)
C41 Co1 N2 C26 97.7(3)
C41B Co1 N2 C27 119.0(7)
N1 Co1 N2 C27 111.8(14)
O2 Co1 N2 C27 -171.5(4)
O1 Co1 N2 C27 17.5(4)
C41 Co1 N2 C27 -68.1(4)
C2 C1 O1 Co1 168.0(4)
C6 C1 O1 Co1 -10.1(5)
C41B Co1 O1 C1 85.5(8)
N1 Co1 O1 C1 11.5(3)
O2 Co1 O1 C1 95.6(10)
N2 Co1 O1 C1 -175.2(3)
C41 Co1 O1 C1 -87.4(3)
C26 C21 O2 Co1 -4.9(5)
C22 C21 O2 Co1 176.8(3)
C41B Co1 O2 C21 106.4(8)
N1 Co1 O2 C21 179.3(3)
N2 Co1 O2 C21 5.9(3)
O1 Co1 O2 C21 95.9(10)
C41 Co1 O2 C21 -81.1(4)
N1 Co1 C41B Cl1B 70.9(9)
O2 Co1 C41B Cl1B 170.8(11)
N2 Co1 C41B Cl1B -108.2(9)
O1 Co1 C41B Cl1B -10.9(10)
C41 Co1 C41B Cl1B 121(5)
